data_7036820
loop_
_publ_author_name
'Evers-McGregor, Deirdra A'
'Bezpalko, Mark W.'
'Foxman, Bruce M.'
'Thomas, Christine M.'

_publ_section_title
;
 N-heterocyclic phosphenium and phosphido nickel complexes supported by a
 pincer ligand framework.
;
_journal_issue 5
_journal_name_full 'Dalton transactions (Cambridge, England : 2003)'
_journal_page_first 1918
_journal_page_last 1929
_journal_paper_doi 10.1039/c5dt03549j
_journal_volume 45
_journal_year 2016
_chemical_formula_moiety 'C86 H80 Cl2 N4 Ni3 O1 P6'
_chemical_formula_sum 'C86 H80 Cl2 N4 Ni3 O P6'
_chemical_formula_weight 1618.48
_chemical_properties_physical 'Air-sensitive, Moisture-sensitive, Oxygen-sensitive'
_space_group_IT_number 88
_symmetry_cell_setting tetragonal
_symmetry_space_group_name_Hall '-I 4ad'
_symmetry_space_group_name_H-M 'I 41/a :2'
_atom_sites_solution_hydrogens difmap
_atom_sites_solution_primary other
_audit_creation_date 2013-10-15
_audit_creation_method CRYSTALS_ver_14.43
_audit_update_record
;
2015-08-26 deposited with the CCDC.
2015-10-06 downloaded from the CCDC.
;
_cell_angle_alpha 90
_cell_angle_beta 90
_cell_angle_gamma 90
_cell_formula_units_Z 16
_cell_length_a 31.6465(7)
_cell_length_b 31.6465(7)
_cell_length_c 30.3830(8)
_cell_measurement_reflns_used 9966
_cell_measurement_temperature 120
_cell_measurement_theta_max 25
_cell_measurement_theta_min 2
_cell_volume 30428.6(12)
_computing_cell_refinement 'Apex2 (Bruker AXS, 2006)'
_computing_data_collection 'Apex2 (Bruker AXS, 2006)'
_computing_data_reduction 'Apex2 (Bruker AXS, 2006)'
_computing_molecular_graphics 'CAMERON (Watkin et al., 1996)'
_computing_publication_material 'CRYSTALS (Betteridge et al., 2003)'
_computing_structure_refinement 'CRYSTALS (Betteridge et al., 2003)'
_computing_structure_solution 'Superflip (Palatinus & Chapuis, 2007)'
_diffrn_ambient_temperature 120
_diffrn_measured_fraction_theta_full 0.999
_diffrn_measured_fraction_theta_max 0.999
_diffrn_measurement_device Area
_diffrn_measurement_device_type 'Bruker Kappa Apex2'
_diffrn_measurement_method '\f & \w scans'
_diffrn_radiation_monochromator graphite
_diffrn_radiation_type 'Mo K\a'
_diffrn_radiation_wavelength 0.71073
_diffrn_reflns_av_R_equivalents 0.085
_diffrn_reflns_limit_h_max 27
_diffrn_reflns_limit_h_min -27
_diffrn_reflns_limit_k_max 39
_diffrn_reflns_limit_k_min 0
_diffrn_reflns_limit_l_max 37
_diffrn_reflns_limit_l_min 0
_diffrn_reflns_number 15039
_diffrn_reflns_theta_full 26.050
_diffrn_reflns_theta_max 26.050
_diffrn_reflns_theta_min 1.287
_diffrn_standards_number 0
_exptl_absorpt_coefficient_mu 0.982
_exptl_absorpt_correction_T_max 0.84
_exptl_absorpt_correction_T_min 0.83
_exptl_absorpt_correction_type numerical
_exptl_absorpt_process_details
; 
 Analytical Absorption (De Meulenaer & Tompa, 1965) 
;
_exptl_crystal_colour green
_exptl_crystal_density_diffrn 1.413
_exptl_crystal_density_method 'not measured'
_exptl_crystal_description 'prism fragment'
_exptl_crystal_F_000 13440
_exptl_crystal_recrystallization_method 'Re-crystallisation from solvent: Et2O, benzene'
_exptl_crystal_size_max 0.240
_exptl_crystal_size_mid 0.190
_exptl_crystal_size_min 0.180
_platon_squeeze_details
;
;
_refine_diff_density_max 1.28
_refine_diff_density_min -1.10
_refine_ls_extinction_method None
_refine_ls_goodness_of_fit_ref 1.0109
_refine_ls_hydrogen_treatment constr
_refine_ls_matrix_type full
_refine_ls_number_parameters 919
_refine_ls_number_reflns 15039
_refine_ls_number_restraints 1
_refine_ls_R_factor_all 0.0657
_refine_ls_R_factor_gt 0.0409
_refine_ls_shift/su_max 0.0057343
_refine_ls_shift/su_mean 0.0002166
_refine_ls_structure_factor_coef Fsqd
_refine_ls_weighting_details
;
 Method= Modified Sheldrick 
 w=1/[\s^2^(F^2^) + ( 0.04P)^2^ +94.79P] 
 ,where P=(max(Fo^2^,0) + 2Fc^2^)/3 
;
_refine_ls_weighting_scheme calc
_refine_ls_wR_factor_all 0.0959
_refine_ls_wR_factor_gt 0.0873
_refine_ls_wR_factor_ref 0.0959
_reflns_limit_h_max 27
_reflns_limit_h_min -27
_reflns_limit_k_max 39
_reflns_limit_k_min 0
_reflns_limit_l_max 37
_reflns_limit_l_min 0
_reflns_number_gt 10952
_reflns_number_total 15039
_reflns_threshold_expression I>2.0\s(I)
_oxford_diffrn_Wilson_B_factor 0.96
_oxford_diffrn_Wilson_scale 2569.56
_oxford_refine_ls_r_factor_ref 0.0657
_oxford_refine_ls_scale 0.0194054(6)
_oxford_reflns_number_all 15039
_oxford_reflns_threshold_expression_ref I>-10.0\s(I)
_oxford_structure_analysis_title '3dem_59_0m in I4(1)/a'
_cod_data_source_file c5dt03549j3.cif
_cod_data_source_block 9
_cod_depositor_comments
;
The following automatic conversions were performed:

'_atom_sites_solution_primary' value 'Other' changed to 'other'
according to
/usr/data/users/saulius/crontab/automatic-downloads/rss-feeds/RSC/lib/dictionaries/cif_core.dic
dictionary named 'cif_core.dic' version 2.4.2 from 2011-04-26.

Automatic conversion script
Id: cif_fix_values 3271 2015-04-21 07:52:19Z andrius 

 Adding full bibliography for 7036819--7036822.cif.
;
_cod_original_sg_symbol_Hall '-I 4ad '
_cod_original_sg_symbol_H-M 'I 41/a '
_cod_original_formula_sum 'C86 H80 Cl2 N4 Ni3 O1 P6'
_cod_database_code 7036820

loop_
_symmetry_equiv_pos_as_xyz
x,y,z
-x,-y,-z
x+1/2,y+1/2,z+1/2
-x+1/2,-y+1/2,-z+1/2
-y+3/4,x+1/4,z+1/4
y+3/4,-x+1/4,-z+1/4
-y+5/4,x+3/4,z+3/4
y+5/4,-x+3/4,-z+3/4
-x+1/2,-y,z+1/2
x+1/2,y,-z+1/2
-x+1,-y+1/2,z+1
x+1,y+1/2,-z+1
y+3/4,-x+3/4,z+3/4
-y+3/4,x+3/4,-z+3/4
y+5/4,-x+5/4,z+5/4
-y+5/4,x+5/4,-z+5/4

loop_
_atom_site_label
_atom_site_type_symbol
_atom_site_fract_x
_atom_site_fract_y
_atom_site_fract_z
_atom_site_U_iso_or_equiv
_atom_site_occupancy
_atom_site_adp_type
_atom_site_refinement_flags_posn
Ni1 Ni 0.647948(12) 0.555229(12) 0.262455(13) 0.0127 1.0000 Uani .
Ni2 Ni 0.561615(11) 0.568869(11) 0.258451(12) 0.0108 1.0000 Uani .
Ni3 Ni 0.609129(12) 0.527487(12) 0.326810(13) 0.0128 1.0000 Uani .
Cl1 Cl 0.65570(2) 0.48276(2) 0.29403(2) 0.0153 1.0000 Uani .
Cl2 Cl 0.66675(2) 0.58114(2) 0.32961(2) 0.0161 1.0000 Uani .
P1 P 0.69522(2) 0.57334(2) 0.21584(3) 0.0125 1.0000 Uani .
P2 P 0.60487(2) 0.53720(2) 0.21457(3) 0.0114 1.0000 Uani .
P3 P 0.51194(2) 0.52613(2) 0.23776(3) 0.0121 1.0000 Uani .
P4 P 0.55571(2) 0.63848(2) 0.25587(3) 0.0128 1.0000 Uani .
P5 P 0.55857(2) 0.56965(2) 0.32875(3) 0.0120 1.0000 Uani .
P6 P 0.58606(2) 0.49434(2) 0.38257(3) 0.0127 1.0000 Uani .
O1 O 0.52726(19) 0.31092(16) 0.52572(17) 0.1240 1.0000 Uani .
N1 N 0.62036(8) 0.54177(8) 0.16060(8) 0.0139 1.0000 Uani .
N2 N 0.59170(8) 0.48566(7) 0.20417(8) 0.0132 1.0000 Uani .
N3 N 0.56071(8) 0.61852(8) 0.35292(9) 0.0172 1.0000 Uani .
N4 N 0.51780(8) 0.55698(8) 0.36352(8) 0.0151 1.0000 Uani .
C1 C 0.73499(9) 0.61232(9) 0.23245(10) 0.0150 1.0000 Uani .
C2 C 0.77618(10) 0.61204(10) 0.21612(11) 0.0212 1.0000 Uani .
C3 C 0.80402(10) 0.64412(11) 0.22694(12) 0.0256 1.0000 Uani .
C4 C 0.79142(11) 0.67668(10) 0.25406(11) 0.0232 1.0000 Uani .
C5 C 0.75084(11) 0.67720(10) 0.27035(11) 0.0212 1.0000 Uani .
C6 C 0.72272(10) 0.64521(10) 0.25969(10) 0.0181 1.0000 Uani .
C7 C 0.72770(9) 0.52934(9) 0.19572(11) 0.0174 1.0000 Uani .
C8 C 0.73190(11) 0.51938(10) 0.15141(12) 0.0255 1.0000 Uani .
C9 C 0.75782(12) 0.48629(12) 0.13813(14) 0.0366 1.0000 Uani .
C10 C 0.78035(12) 0.46393(11) 0.16845(16) 0.0379 1.0000 Uani .
C11 C 0.77576(11) 0.47286(11) 0.21311(15) 0.0350 1.0000 Uani .
C12 C 0.74921(10) 0.50530(10) 0.22663(13) 0.0244 1.0000 Uani .
C13 C 0.67675(9) 0.59539(9) 0.16356(10) 0.0139 1.0000 Uani .
C14 C 0.69849(10) 0.62740(10) 0.14178(11) 0.0172 1.0000 Uani .
C15 C 0.68999(10) 0.63793(10) 0.09847(11) 0.0212 1.0000 Uani .
C16 C 0.65935(10) 0.61579(10) 0.07593(11) 0.0217 1.0000 Uani .
C17 C 0.63566(10) 0.58526(10) 0.09734(10) 0.0174 1.0000 Uani .
C18 C 0.64373(9) 0.57493(9) 0.14129(10) 0.0143 1.0000 Uani .
C19 C 0.61220(10) 0.50405(10) 0.13350(10) 0.0182 1.0000 Uani .
C20 C 0.61444(10) 0.46836(10) 0.16602(10) 0.0182 1.0000 Uani .
C21 C 0.56756(9) 0.45860(9) 0.23090(10) 0.0135 1.0000 Uani .
C22 C 0.58034(10) 0.41667(10) 0.23683(11) 0.0177 1.0000 Uani .
C23 C 0.55629(10) 0.38927(10) 0.26200(11) 0.0221 1.0000 Uani .
C24 C 0.52012(11) 0.40298(10) 0.28236(11) 0.0228 1.0000 Uani .
C25 C 0.50673(10) 0.44431(10) 0.27620(11) 0.0188 1.0000 Uani .
C26 C 0.52891(9) 0.47216(9) 0.24957(10) 0.0137 1.0000 Uani .
C27 C 0.50227(9) 0.52343(10) 0.17811(10) 0.0142 1.0000 Uani .
C28 C 0.48714(9) 0.48721(10) 0.15719(11) 0.0172 1.0000 Uani .
C29 C 0.47751(10) 0.48813(11) 0.11257(11) 0.0225 1.0000 Uani .
C30 C 0.48279(10) 0.52471(11) 0.08853(11) 0.0244 1.0000 Uani .
C31 C 0.49851(10) 0.56039(11) 0.10839(11) 0.0220 1.0000 Uani .
C32 C 0.50816(9) 0.55988(10) 0.15307(10) 0.0164 1.0000 Uani .
C33 C 0.45722(9) 0.52868(10) 0.25822(10) 0.0153 1.0000 Uani .
C34 C 0.42657(10) 0.49857(10) 0.24760(11) 0.0210 1.0000 Uani .
C35 C 0.38563(10) 0.50263(11) 0.26288(12) 0.0263 1.0000 Uani .
C36 C 0.37441(10) 0.53708(11) 0.28849(12) 0.0256 1.0000 Uani .
C37 C 0.40379(10) 0.56769(11) 0.29816(11) 0.0228 1.0000 Uani .
C38 C 0.44516(10) 0.56321(10) 0.28356(10) 0.0173 1.0000 Uani .
C39 C 0.56400(9) 0.67265(9) 0.20798(10) 0.0143 1.0000 Uani .
C40 C 0.55257(10) 0.71540(10) 0.20987(11) 0.0203 1.0000 Uani .
C41 C 0.55946(10) 0.74171(10) 0.17417(11) 0.0221 1.0000 Uani .
C42 C 0.57786(10) 0.72585(10) 0.13639(11) 0.0201 1.0000 Uani .
C43 C 0.58929(10) 0.68365(11) 0.13419(11) 0.0216 1.0000 Uani .
C44 C 0.58217(9) 0.65743(10) 0.16986(11) 0.0172 1.0000 Uani .
C45 C 0.50361(10) 0.66028(9) 0.27159(10) 0.0151 1.0000 Uani .
C46 C 0.49619(11) 0.68552(10) 0.30804(11) 0.0220 1.0000 Uani .
C47 C 0.45596(11) 0.70202(11) 0.31600(13) 0.0287 1.0000 Uani .
C48 C 0.42345(11) 0.69392(11) 0.28734(13) 0.0286 1.0000 Uani .
C49 C 0.43043(10) 0.66942(10) 0.25043(12) 0.0247 1.0000 Uani .
C50 C 0.47035(10) 0.65257(9) 0.24270(11) 0.0180 1.0000 Uani .
C51 C 0.59116(10) 0.66328(9) 0.29595(10) 0.0158 1.0000 Uani .
C52 C 0.62080(10) 0.69414(10) 0.28461(11) 0.0198 1.0000 Uani .
C53 C 0.64538(11) 0.71402(10) 0.31594(12) 0.0244 1.0000 Uani .
C54 C 0.64013(11) 0.70385(10) 0.35973(12) 0.0250 1.0000 Uani .
C55 C 0.61214(10) 0.67237(10) 0.37203(11) 0.0213 1.0000 Uani .
C56 C 0.58847(10) 0.65093(9) 0.34034(10) 0.0159 1.0000 Uani .
C57 C 0.53879(11) 0.62095(10) 0.39542(11) 0.0226 1.0000 Uani .
C58 C 0.50090(11) 0.59250(10) 0.38872(11) 0.0226 1.0000 Uani .
C59 C 0.50179(10) 0.51597(10) 0.37080(10) 0.0149 1.0000 Uani .
C60 C 0.45834(10) 0.50890(11) 0.37198(10) 0.0194 1.0000 Uani .
C61 C 0.44239(10) 0.46898(11) 0.37929(11) 0.0219 1.0000 Uani .
C62 C 0.46978(10) 0.43567(11) 0.38647(11) 0.0209 1.0000 Uani .
C63 C 0.51300(10) 0.44258(10) 0.38723(10) 0.0178 1.0000 Uani .
C64 C 0.52973(9) 0.48256(10) 0.37976(10) 0.0141 1.0000 Uani .
C65 C 0.59098(10) 0.52237(10) 0.43469(10) 0.0161 1.0000 Uani .
C66 C 0.62991(10) 0.54085(10) 0.44369(11) 0.0200 1.0000 Uani .
C67 C 0.63810(12) 0.55814(11) 0.48468(12) 0.0288 1.0000 Uani .
C68 C 0.60657(13) 0.55800(12) 0.51648(13) 0.0362 1.0000 Uani .
C69 C 0.56755(13) 0.54123(13) 0.50725(12) 0.0353 1.0000 Uani .
C70 C 0.55980(11) 0.52290(11) 0.46683(11) 0.0245 1.0000 Uani .
C71 C 0.60647(9) 0.44227(10) 0.39744(11) 0.0159 1.0000 Uani .
C72 C 0.61408(10) 0.43020(11) 0.44083(11) 0.0234 1.0000 Uani .
C73 C 0.62651(12) 0.38921(12) 0.45047(13) 0.0338 1.0000 Uani .
C74 C 0.63010(13) 0.35992(12) 0.41721(13) 0.0401 1.0000 Uani .
C75 C 0.62210(12) 0.37142(11) 0.37414(13) 0.0336 1.0000 Uani .
C76 C 0.61104(10) 0.41260(10) 0.36392(11) 0.0208 1.0000 Uani .
C77 C 0.6522(3) 0.4444(2) 0.5705(2) 0.0942 1.0000 Uani .
C78 C 0.6863(2) 0.4209(2) 0.5859(2) 0.0936 1.0000 Uani .
C79 C 0.6815(2) 0.3783(2) 0.59585(19) 0.0827 1.0000 Uani .
C80 C 0.64485(19) 0.3592(2) 0.59081(19) 0.0790 1.0000 Uani .
C81 C 0.6109(2) 0.3810(3) 0.5757(2) 0.0903 1.0000 Uani .
C82 C 0.6145(2) 0.4228(3) 0.56579(18) 0.0847 1.0000 Uani .
C83 C 0.5662(4) 0.2589(3) 0.5610(2) 0.1818 1.0000 Uani .
C84 C 0.5591(3) 0.2808(3) 0.5202(3) 0.1525 1.0000 Uani .
C85 C 0.5205(3) 0.3293(3) 0.4830(3) 0.1754 1.0000 Uani D
C86 C 0.4889(3) 0.3600(3) 0.4888(2) 0.1539 1.0000 Uani D
H21 H 0.7852 0.5893 0.2009 0.0254 1.0000 Uiso R
H31 H 0.8309 0.6433 0.2174 0.0311 1.0000 Uiso R
H41 H 0.8095 0.6980 0.2616 0.0279 1.0000 Uiso R
H51 H 0.7416 0.6990 0.2868 0.0257 1.0000 Uiso R
H61 H 0.6955 0.6447 0.2707 0.0217 1.0000 Uiso R
H81 H 0.7166 0.5352 0.1306 0.0314 1.0000 Uiso R
H91 H 0.7599 0.4800 0.1066 0.0447 1.0000 Uiso R
H101 H 0.8002 0.4425 0.1653 0.0457 1.0000 Uiso R
H111 H 0.7908 0.4574 0.2346 0.0409 1.0000 Uiso R
H121 H 0.7460 0.5108 0.2560 0.0283 1.0000 Uiso R
H141 H 0.7189 0.6432 0.1571 0.0210 1.0000 Uiso R
H151 H 0.7035 0.6613 0.0841 0.0256 1.0000 Uiso R
H161 H 0.6546 0.6209 0.0458 0.0256 1.0000 Uiso R
H171 H 0.6151 0.5717 0.0796 0.0208 1.0000 Uiso R
H191 H 0.5833 0.5062 0.1210 0.0218 1.0000 Uiso R
H192 H 0.6324 0.5015 0.1080 0.0223 1.0000 Uiso R
H201 H 0.6428 0.4633 0.1786 0.0221 1.0000 Uiso R
H202 H 0.6005 0.4420 0.1590 0.0225 1.0000 Uiso R
H221 H 0.6059 0.4084 0.2249 0.0204 1.0000 Uiso R
H231 H 0.5669 0.3636 0.2643 0.0263 1.0000 Uiso R
H241 H 0.5048 0.3859 0.3030 0.0274 1.0000 Uiso R
H251 H 0.4823 0.4538 0.2904 0.0230 1.0000 Uiso R
H281 H 0.4835 0.4629 0.1738 0.0208 1.0000 Uiso R
H291 H 0.4670 0.4637 0.0990 0.0272 1.0000 Uiso R
H301 H 0.4757 0.5252 0.0581 0.0290 1.0000 Uiso R
H311 H 0.5018 0.5856 0.0930 0.0263 1.0000 Uiso R
H321 H 0.5172 0.5843 0.1672 0.0194 1.0000 Uiso R
H341 H 0.4333 0.4756 0.2306 0.0245 1.0000 Uiso R
H351 H 0.3643 0.4815 0.2576 0.0315 1.0000 Uiso R
H361 H 0.3465 0.5381 0.2966 0.0306 1.0000 Uiso R
H371 H 0.3955 0.5908 0.3151 0.0269 1.0000 Uiso R
H381 H 0.4647 0.5830 0.2918 0.0218 1.0000 Uiso R
H401 H 0.5401 0.7262 0.2323 0.0241 1.0000 Uiso R
H411 H 0.5499 0.7698 0.1738 0.0265 1.0000 Uiso R
H421 H 0.5815 0.7432 0.1114 0.0238 1.0000 Uiso R
H431 H 0.6019 0.6745 0.1078 0.0258 1.0000 Uiso R
H441 H 0.5889 0.6292 0.1693 0.0210 1.0000 Uiso R
H461 H 0.5179 0.6908 0.3315 0.0273 1.0000 Uiso R
H471 H 0.4510 0.7174 0.3454 0.0344 1.0000 Uiso R
H481 H 0.3957 0.7045 0.2937 0.0354 1.0000 Uiso R
H491 H 0.4080 0.6637 0.2285 0.0300 1.0000 Uiso R
H501 H 0.4748 0.6359 0.2146 0.0218 1.0000 Uiso R
H521 H 0.6250 0.7007 0.2544 0.0237 1.0000 Uiso R
H531 H 0.6658 0.7340 0.3067 0.0293 1.0000 Uiso R
H541 H 0.6532 0.7193 0.3825 0.0302 1.0000 Uiso R
H551 H 0.6069 0.6662 0.4021 0.0259 1.0000 Uiso R
H571 H 0.5294 0.6503 0.4008 0.0261 1.0000 Uiso R
H572 H 0.5563 0.6128 0.4173 0.0265 1.0000 Uiso R
H581 H 0.4896 0.5837 0.4144 0.0266 1.0000 Uiso R
H582 H 0.4798 0.6088 0.3739 0.0262 1.0000 Uiso R
H601 H 0.4408 0.5318 0.3683 0.0225 1.0000 Uiso R
H611 H 0.4146 0.4643 0.3802 0.0265 1.0000 Uiso R
H621 H 0.4611 0.4077 0.3919 0.0249 1.0000 Uiso R
H631 H 0.5306 0.4190 0.3934 0.0204 1.0000 Uiso R
H661 H 0.6506 0.5415 0.4245 0.0245 1.0000 Uiso R
H671 H 0.6651 0.5689 0.4936 0.0344 1.0000 Uiso R
H681 H 0.6130 0.5686 0.5430 0.0431 1.0000 Uiso R
H691 H 0.5474 0.5421 0.5306 0.0422 1.0000 Uiso R
H701 H 0.5339 0.5095 0.4597 0.0293 1.0000 Uiso R
H721 H 0.6124 0.4494 0.4641 0.0279 1.0000 Uiso R
H731 H 0.6352 0.3835 0.4786 0.0406 1.0000 Uiso R
H741 H 0.6372 0.3327 0.4236 0.0481 1.0000 Uiso R
H751 H 0.6223 0.3496 0.3521 0.0409 1.0000 Uiso R
H761 H 0.6062 0.4201 0.3333 0.0251 1.0000 Uiso R
H771 H 0.6545 0.4738 0.5596 0.1136 1.0000 Uiso R
H781 H 0.7126 0.4339 0.5859 0.1134 1.0000 Uiso R
H791 H 0.7041 0.3615 0.6063 0.0993 1.0000 Uiso R
H801 H 0.6396 0.3294 0.5981 0.0948 1.0000 Uiso R
H811 H 0.5837 0.3658 0.5757 0.1070 1.0000 Uiso R
H821 H 0.5912 0.4380 0.5551 0.1013 1.0000 Uiso R
H831 H 0.5879 0.2384 0.5568 0.2163 1.0000 Uiso R
H832 H 0.5748 0.2785 0.5828 0.2163 1.0000 Uiso R
H833 H 0.5410 0.2452 0.5701 0.2163 1.0000 Uiso R
H861 H 0.4832 0.3715 0.4605 0.1960 1.0000 Uiso R
H862 H 0.5006 0.3812 0.5071 0.1960 1.0000 Uiso R
H863 H 0.4633 0.3499 0.5014 0.1960 1.0000 Uiso R
H851 H 0.5457 0.3392 0.4694 0.2217 1.0000 Uiso R
H852 H 0.5079 0.3082 0.4650 0.2217 1.0000 Uiso R
H841 H 0.5844 0.2942 0.5109 0.1881 1.0000 Uiso R
H842 H 0.5502 0.2612 0.4984 0.1881 1.0000 Uiso R

loop_
_atom_site_aniso_label
_atom_site_aniso_U_11
_atom_site_aniso_U_22
_atom_site_aniso_U_33
_atom_site_aniso_U_23
_atom_site_aniso_U_13
_atom_site_aniso_U_12
Ni1 0.01206(19) 0.0152(2) 0.0109(2) -0.00061(16) -0.00082(16) -0.00290(15)
Ni2 0.01100(19) 0.01018(19) 0.01127(19) -0.00132(16) -0.00055(15) -0.00001(15)
Ni3 0.0128(2) 0.0128(2) 0.0129(2) 0.00088(16) 0.00166(16) 0.00091(15)
Cl1 0.0148(4) 0.0135(4) 0.0176(4) 0.0001(3) 0.0013(3) 0.0030(3)
Cl2 0.0165(4) 0.0180(4) 0.0137(4) -0.0018(3) -0.0027(3) -0.0048(3)
P1 0.0112(4) 0.0127(4) 0.0137(4) -0.0003(3) -0.0006(3) -0.0009(3)
P2 0.0107(4) 0.0114(4) 0.0120(4) -0.0014(3) 0.0004(3) -0.0008(3)
P3 0.0104(4) 0.0132(4) 0.0128(4) -0.0013(3) -0.0007(3) 0.0001(3)
P4 0.0137(4) 0.0103(4) 0.0143(4) -0.0003(3) -0.0014(3) 0.0012(3)
P5 0.0135(4) 0.0113(4) 0.0113(4) -0.0006(3) -0.0006(3) 0.0007(3)
P6 0.0116(4) 0.0128(4) 0.0136(4) 0.0010(3) -0.0002(3) -0.0001(3)
O1 0.173(5) 0.106(4) 0.094(4) 0.007(3) -0.028(4) 0.051(4)
N1 0.0162(13) 0.0131(13) 0.0123(13) -0.0022(11) 0.0007(11) -0.0023(10)
N2 0.0138(13) 0.0124(13) 0.0135(13) -0.0021(11) 0.0025(11) -0.0014(10)
N3 0.0219(14) 0.0150(13) 0.0145(14) -0.0033(11) -0.0009(11) 0.0012(11)
N4 0.0160(13) 0.0144(13) 0.0150(14) 0.0005(11) 0.0043(11) 0.0028(10)
C1 0.0142(15) 0.0160(15) 0.0149(16) 0.0051(13) -0.0044(13) -0.0034(12)
C2 0.0187(17) 0.0190(17) 0.0260(19) -0.0014(15) 0.0018(14) 0.0010(13)
C3 0.0152(17) 0.0271(19) 0.035(2) 0.0040(16) -0.0017(15) -0.0049(14)
C4 0.0244(18) 0.0201(17) 0.0250(19) 0.0061(15) -0.0090(15) -0.0113(14)
C5 0.033(2) 0.0154(16) 0.0149(17) 0.0005(13) -0.0041(15) -0.0041(14)
C6 0.0206(17) 0.0185(16) 0.0151(17) 0.0018(14) -0.0011(14) -0.0004(13)
C7 0.0133(16) 0.0116(15) 0.0273(19) 0.0010(14) 0.0033(14) -0.0033(12)
C8 0.0238(18) 0.0208(18) 0.032(2) -0.0047(16) 0.0038(16) 0.0047(14)
C9 0.034(2) 0.031(2) 0.045(3) -0.0153(19) 0.0099(19) 0.0019(17)
C10 0.024(2) 0.0172(18) 0.073(3) -0.004(2) 0.012(2) 0.0045(15)
C11 0.0166(18) 0.0207(19) 0.068(3) 0.013(2) -0.0035(19) 0.0012(14)
C12 0.0164(17) 0.0209(18) 0.036(2) 0.0049(16) -0.0003(15) -0.0008(14)
C13 0.0164(15) 0.0102(14) 0.0150(16) -0.0001(12) 0.0038(13) 0.0017(12)
C14 0.0152(16) 0.0154(16) 0.0210(18) 0.0002(13) 0.0002(13) -0.0010(13)
C15 0.0223(17) 0.0188(17) 0.0226(18) 0.0062(14) 0.0045(15) 0.0001(14)
C16 0.0252(18) 0.0266(18) 0.0133(17) 0.0055(14) 0.0025(14) 0.0071(15)
C17 0.0170(16) 0.0212(17) 0.0141(16) -0.0018(13) -0.0019(13) 0.0007(13)
C18 0.0134(15) 0.0128(15) 0.0166(16) -0.0014(13) 0.0030(13) 0.0019(12)
C19 0.0195(17) 0.0189(16) 0.0162(17) -0.0073(14) 0.0006(13) -0.0035(13)
C20 0.0213(17) 0.0163(16) 0.0169(17) -0.0052(13) 0.0037(14) -0.0006(13)
C21 0.0139(15) 0.0131(15) 0.0136(16) -0.0018(12) -0.0027(12) -0.0034(12)
C22 0.0134(15) 0.0177(16) 0.0219(18) -0.0021(14) -0.0008(14) -0.0003(13)
C23 0.0252(18) 0.0115(15) 0.030(2) -0.0014(14) -0.0040(16) 0.0030(13)
C24 0.0281(19) 0.0180(17) 0.0222(18) 0.0035(14) 0.0006(15) -0.0067(14)
C25 0.0183(16) 0.0203(17) 0.0179(17) 0.0002(14) -0.0006(14) -0.0029(13)
C26 0.0162(15) 0.0112(15) 0.0136(16) -0.0019(12) -0.0011(13) -0.0008(12)
C27 0.0081(14) 0.0217(17) 0.0127(16) -0.0055(13) -0.0017(12) 0.0034(12)
C28 0.0122(15) 0.0182(16) 0.0212(18) -0.0031(14) 0.0023(13) 0.0022(12)
C29 0.0162(17) 0.0286(19) 0.0228(19) -0.0125(15) -0.0018(14) 0.0045(14)
C30 0.0193(17) 0.039(2) 0.0154(17) -0.0061(16) -0.0041(14) 0.0123(15)
C31 0.0223(18) 0.0249(18) 0.0188(18) 0.0017(14) 0.0012(14) 0.0087(14)
C32 0.0154(16) 0.0177(16) 0.0162(17) -0.0021(13) -0.0005(13) 0.0030(13)
C33 0.0137(15) 0.0204(16) 0.0117(16) 0.0024(13) -0.0011(13) 0.0022(13)
C34 0.0146(16) 0.0247(18) 0.0235(19) -0.0047(15) 0.0008(14) 0.0001(14)
C35 0.0132(16) 0.031(2) 0.035(2) 0.0045(17) 0.0008(15) -0.0048(14)
C36 0.0115(16) 0.037(2) 0.029(2) 0.0054(17) 0.0033(15) 0.0042(15)
C37 0.0223(18) 0.0224(18) 0.0238(19) 0.0009(15) 0.0031(15) 0.0107(14)
C38 0.0175(16) 0.0173(16) 0.0170(17) 0.0028(13) -0.0030(13) 0.0020(13)
C39 0.0135(15) 0.0122(15) 0.0171(17) 0.0017(13) -0.0036(13) -0.0005(12)
C40 0.0253(18) 0.0161(16) 0.0194(18) -0.0045(14) 0.0014(14) 0.0042(14)
C41 0.0273(18) 0.0140(16) 0.0251(19) 0.0017(14) -0.0060(15) -0.0007(14)
C42 0.0187(17) 0.0215(17) 0.0201(18) 0.0042(14) -0.0036(14) -0.0019(14)
C43 0.0169(17) 0.0284(19) 0.0196(18) 0.0008(15) 0.0049(14) 0.0001(14)
C44 0.0126(15) 0.0166(16) 0.0224(18) -0.0017(14) -0.0009(13) 0.0026(12)
C45 0.0179(16) 0.0087(14) 0.0187(17) 0.0022(13) -0.0005(13) 0.0024(12)
C46 0.0252(18) 0.0178(17) 0.0230(19) -0.0021(14) -0.0011(15) 0.0027(14)
C47 0.032(2) 0.0208(18) 0.033(2) -0.0062(16) 0.0053(17) 0.0053(15)
C48 0.0187(18) 0.0202(18) 0.047(2) 0.0027(17) 0.0062(17) 0.0081(14)
C49 0.0190(17) 0.0186(17) 0.036(2) 0.0081(16) -0.0041(16) 0.0007(14)
C50 0.0186(16) 0.0128(15) 0.0227(18) 0.0023(14) -0.0010(14) 0.0007(13)
C51 0.0159(16) 0.0118(15) 0.0198(17) -0.0020(13) -0.0049(13) 0.0018(12)
C52 0.0191(17) 0.0165(16) 0.0238(18) 0.0017(14) -0.0034(14) 0.0005(13)
C53 0.0211(18) 0.0141(16) 0.038(2) 0.0023(15) -0.0064(16) -0.0035(14)
C54 0.0260(19) 0.0158(17) 0.033(2) -0.0088(15) -0.0144(16) -0.0019(14)
C55 0.0244(18) 0.0183(17) 0.0213(18) -0.0031(14) -0.0087(15) 0.0047(14)
C56 0.0175(16) 0.0112(15) 0.0190(17) -0.0032(13) -0.0042(13) 0.0039(12)
C57 0.0307(19) 0.0209(17) 0.0163(17) -0.0037(14) 0.0019(15) 0.0033(15)
C58 0.0267(18) 0.0217(18) 0.0194(18) -0.0020(14) 0.0094(15) 0.0080(14)
C59 0.0171(16) 0.0187(16) 0.0091(15) 0.0000(13) 0.0003(13) 0.0007(13)
C60 0.0140(16) 0.0295(19) 0.0146(17) 0.0043(14) 0.0012(13) 0.0033(14)
C61 0.0159(16) 0.033(2) 0.0170(17) 0.0010(15) 0.0032(14) -0.0056(14)
C62 0.0209(17) 0.0225(18) 0.0193(18) 0.0009(14) 0.0023(14) -0.0086(14)
C63 0.0179(16) 0.0204(17) 0.0152(16) 0.0009(13) 0.0012(13) -0.0004(13)
C64 0.0136(15) 0.0185(16) 0.0103(15) -0.0011(13) 0.0021(12) -0.0019(12)
C65 0.0179(16) 0.0146(16) 0.0158(17) 0.0029(13) -0.0017(13) 0.0018(13)
C66 0.0220(17) 0.0176(17) 0.0204(18) 0.0032(14) -0.0019(14) -0.0036(13)
C67 0.038(2) 0.0228(18) 0.026(2) -0.0006(16) -0.0119(17) -0.0084(16)
C68 0.050(3) 0.038(2) 0.021(2) -0.0103(17) -0.0070(19) -0.0017(19)
C69 0.043(2) 0.045(2) 0.0179(19) -0.0079(18) 0.0060(17) 0.0005(19)
C70 0.0237(18) 0.0289(19) 0.0208(18) -0.0016(15) 0.0005(15) 0.0001(15)
C71 0.0093(15) 0.0176(16) 0.0209(17) 0.0052(13) 0.0028(13) 0.0007(12)
C72 0.0241(18) 0.0251(18) 0.0209(18) 0.0063(15) 0.0014(15) 0.0032(14)
C73 0.038(2) 0.035(2) 0.028(2) 0.0157(18) 0.0044(18) 0.0136(18)
C74 0.056(3) 0.023(2) 0.041(2) 0.0164(19) 0.020(2) 0.0193(18)
C75 0.047(2) 0.0202(19) 0.034(2) 0.0033(16) 0.0186(19) 0.0093(17)
C76 0.0211(17) 0.0186(17) 0.0227(18) 0.0046(14) 0.0085(14) 0.0042(13)
C77 0.121(6) 0.097(5) 0.065(4) -0.022(4) 0.021(4) 0.022(5)
C78 0.091(5) 0.100(5) 0.090(5) -0.043(4) -0.022(4) 0.002(4)
C79 0.085(5) 0.096(5) 0.067(4) -0.028(4) -0.032(4) 0.041(4)
C80 0.061(4) 0.114(5) 0.062(4) -0.005(4) 0.000(3) 0.034(4)
C81 0.068(4) 0.141(7) 0.062(4) -0.001(4) 0.016(3) 0.034(4)
C82 0.081(5) 0.131(6) 0.042(3) -0.008(4) 0.014(3) 0.053(5)
C83 0.331(15) 0.144(8) 0.070(5) 0.026(5) -0.002(7) 0.121(9)
C84 0.212(10) 0.160(8) 0.086(6) -0.016(6) -0.032(6) 0.117(8)
C85 0.213(11) 0.200(11) 0.113(7) 0.048(7) -0.029(7) 0.090(9)
C86 0.228(11) 0.160(9) 0.074(5) -0.005(5) -0.009(6) 0.090(8)

loop_
_atom_type_symbol
_atom_type_scat_dispersion_real
_atom_type_scat_dispersion_imag
_atom_type_scat_Cromer_Mann_a1
_atom_type_scat_Cromer_Mann_b1
_atom_type_scat_Cromer_Mann_a2
_atom_type_scat_Cromer_Mann_b2
_atom_type_scat_Cromer_Mann_a3
_atom_type_scat_Cromer_Mann_b3
_atom_type_scat_Cromer_Mann_a4
_atom_type_scat_Cromer_Mann_b4
_atom_type_scat_Cromer_Mann_c
_atom_type_scat_source
C 0.0033 0.0016 2.3100 20.8439 1.0200 10.2075 1.5886 0.5687 0.8650 51.6512 0.2156 'International Tables Vol C 4.2.6.8 and 6.1.1.4'
H 0.0000 0.0000 0.4930 10.5109 0.3229 26.1257 0.1402 3.1424 0.0408 57.7998 0.0030 'International Tables Vol C 4.2.6.8 and 6.1.1.4'
N 0.0061 0.0033 12.2126 0.0057 3.1322 9.8933 2.0125 28.9975 1.1663 0.5826 -11.5290 'International Tables Vol C 4.2.6.8 and 6.1.1.4'
P 0.1023 0.0942 6.4345 1.9067 4.1791 27.1570 1.7800 0.5260 1.4908 68.1645 1.1149 'International Tables Vol C 4.2.6.8 and 6.1.1.4'
Cl 0.1484 0.1585 11.4604 0.0104 7.1964 1.1662 6.2556 18.5194 1.6455 47.7784 -9.5574 'International Tables Vol C 4.2.6.8 and 6.1.1.4'
Ni 0.3393 1.1124 12.8376 3.8785 7.2920 0.2565 4.4438 12.1763 2.3800 66.3421 1.0341 'International Tables Vol C 4.2.6.8 and 6.1.1.4'
O 0.0106 0.0060 3.0485 13.2771 2.2868 5.7011 1.5463 0.3239 0.8670 32.9089 0.2508 'International Tables Vol C 4.2.6.8 and 6.1.1.4'

loop_
_geom_angle_atom_site_label_1
_geom_angle_atom_site_label_2
_geom_angle_atom_site_label_3
_geom_angle
_geom_angle_publ_flag
Ni2 Ni1 Ni3 66.389(15) yes
Ni2 Ni1 Cl1 104.89(2) yes
Ni3 Ni1 Cl1 54.45(2) yes
Ni2 Ni1 Cl2 103.94(2) yes
Ni3 Ni1 Cl2 63.18(2) yes
Cl1 Ni1 Cl2 87.75(3) yes
Ni2 Ni1 P1 128.28(3) yes
Ni3 Ni1 P1 165.33(3) yes
Cl1 Ni1 P1 115.58(3) yes
Cl2 Ni1 P1 108.31(3) yes
Ni2 Ni1 P2 50.46(2) yes
Ni3 Ni1 P2 97.51(3) yes
Cl1 Ni1 P2 94.67(3) yes
Cl2 Ni1 P2 154.04(3) yes
P1 Ni1 P2 93.95(3) yes
Ni1 Ni2 Ni3 51.833(13) yes
Ni1 Ni2 P2 47.84(2) yes
Ni3 Ni2 P2 84.45(2) yes
Ni1 Ni2 P3 129.15(3) yes
Ni3 Ni2 P3 107.71(3) yes
P2 Ni2 P3 89.48(3) yes
Ni1 Ni2 P4 103.89(3) yes
Ni3 Ni2 P4 121.51(3) yes
P2 Ni2 P4 119.61(3) yes
P3 Ni2 P4 123.37(3) yes
Ni1 Ni2 P5 90.14(3) yes
Ni3 Ni2 P5 46.23(2) yes
P2 Ni2 P5 130.64(3) yes
P3 Ni2 P5 105.32(3) yes
P4 Ni2 P5 91.15(3) yes
Ni2 Ni3 Ni1 61.778(14) yes
Ni2 Ni3 Cl1 107.80(2) yes
Ni1 Ni3 Cl1 63.39(2) yes
Ni2 Ni3 Cl2 95.56(2) yes
Ni1 Ni3 Cl2 54.64(2) yes
Cl1 Ni3 Cl2 87.99(3) yes
Ni2 Ni3 P5 47.80(2) yes
Ni1 Ni3 P5 100.18(3) yes
Cl1 Ni3 P5 155.33(3) yes
Cl2 Ni3 P5 97.16(3) yes
Ni2 Ni3 P6 128.39(3) yes
Ni1 Ni3 P6 168.12(3) yes
Cl1 Ni3 P6 105.37(3) yes
Cl2 Ni3 P6 124.13(3) yes
P5 Ni3 P6 91.70(3) yes
Ni1 Cl1 Ni3 62.16(2) yes
Ni3 Cl2 Ni1 62.18(2) yes
Ni1 P1 C1 118.58(10) yes
Ni1 P1 C7 114.14(10) yes
C1 P1 C7 102.57(14) yes
Ni1 P1 C13 116.97(10) yes
C1 P1 C13 101.63(14) yes
C7 P1 C13 100.31(14) yes
Ni2 P2 Ni1 81.70(3) yes
Ni2 P2 N1 137.05(9) yes
Ni1 P2 N1 117.32(9) yes
Ni2 P2 N2 113.70(9) yes
Ni1 P2 N2 123.45(9) yes
N1 P2 N2 88.48(12) yes
Ni2 P3 C26 108.27(10) yes
Ni2 P3 C27 115.81(10) yes
C26 P3 C27 101.48(14) yes
Ni2 P3 C33 123.84(10) yes
C26 P3 C33 104.55(14) yes
C27 P3 C33 100.25(13) yes
Ni2 P4 C39 127.16(10) yes
Ni2 P4 C45 115.94(10) yes
C39 P4 C45 96.46(14) yes
Ni2 P4 C51 110.57(10) yes
C39 P4 C51 100.79(14) yes
C45 P4 C51 102.39(14) yes
Ni2 P5 Ni3 85.97(3) yes
Ni2 P5 N3 115.89(10) yes
Ni3 P5 N3 124.03(10) yes
Ni2 P5 N4 130.28(10) yes
Ni3 P5 N4 116.45(9) yes
N3 P5 N4 88.67(13) yes
Ni3 P6 C64 113.58(10) yes
Ni3 P6 C65 115.08(10) yes
C64 P6 C65 102.95(14) yes
Ni3 P6 C71 121.44(10) yes
C64 P6 C71 99.96(14) yes
C65 P6 C71 101.19(14) yes
C84 O1 C85 105.9(6) yes
P2 N1 C18 127.5(2) yes
P2 N1 C19 114.5(2) yes
C18 N1 C19 117.5(2) yes
P2 N2 C20 112.40(19) yes
P2 N2 C21 127.3(2) yes
C20 N2 C21 119.6(2) yes
P5 N3 C56 124.6(2) yes
P5 N3 C57 113.9(2) yes
C56 N3 C57 119.8(3) yes
P5 N4 C58 114.7(2) yes
P5 N4 C59 125.6(2) yes
C58 N4 C59 119.6(2) yes
P1 C1 C2 122.6(2) yes
P1 C1 C6 118.5(2) yes
C2 C1 C6 118.6(3) yes
C1 C2 C3 120.4(3) yes
C1 C2 H21 118.9 no
C3 C2 H21 120.4 no
C2 C3 C4 120.4(3) yes
C2 C3 H31 120.3 no
C4 C3 H31 119.2 no
C3 C4 C5 119.6(3) yes
C3 C4 H41 121.4 no
C5 C4 H41 119.0 no
C4 C5 C6 120.4(3) yes
C4 C5 H51 120.7 no
C6 C5 H51 118.8 no
C5 C6 C1 120.5(3) yes
C5 C6 H61 121.8 no
C1 C6 H61 117.7 no
P1 C7 C8 123.3(3) yes
P1 C7 C12 117.7(3) yes
C8 C7 C12 119.0(3) yes
C7 C8 C9 120.6(4) yes
C7 C8 H81 118.7 no
C9 C8 H81 120.7 no
C8 C9 C10 120.3(4) yes
C8 C9 H91 118.5 no
C10 C9 H91 121.2 no
C9 C10 C11 119.9(3) yes
C9 C10 H101 131.5 no
C11 C10 H101 108.6 no
C10 C11 C12 120.1(4) yes
C10 C11 H111 121.1 no
C12 C11 H111 118.9 no
C11 C12 C7 120.1(4) yes
C11 C12 H121 119.8 no
C7 C12 H121 120.1 no
P1 C13 C14 122.1(2) yes
P1 C13 C18 118.7(2) yes
C14 C13 C18 118.3(3) yes
C13 C14 C15 122.1(3) yes
C13 C14 H141 119.4 no
C15 C14 H141 118.5 no
C14 C15 C16 119.1(3) yes
C14 C15 H151 122.2 no
C16 C15 H151 118.6 no
C15 C16 C17 120.1(3) yes
C15 C16 H161 120.5 no
C17 C16 H161 119.4 no
C16 C17 C18 120.8(3) yes
C16 C17 H171 114.8 no
C18 C17 H171 124.3 no
N1 C18 C13 122.2(3) yes
N1 C18 C17 118.4(3) yes
C13 C18 C17 119.2(3) yes
N1 C19 C20 103.5(2) yes
N1 C19 H191 108.6 no
C20 C19 H191 110.4 no
N1 C19 H192 112.5 no
C20 C19 H192 114.6 no
H191 C19 H192 107.2 no
C19 C20 N2 102.4(2) yes
C19 C20 H201 114.9 no
N2 C20 H201 101.5 no
C19 C20 H202 118.8 no
N2 C20 H202 105.8 no
H201 C20 H202 111.0 no
N2 C21 C22 119.7(3) yes
N2 C21 C26 121.1(3) yes
C22 C21 C26 119.1(3) yes
C21 C22 C23 120.4(3) yes
C21 C22 H221 118.2 no
C23 C22 H221 121.3 no
C22 C23 C24 120.7(3) yes
C22 C23 H231 114.2 no
C24 C23 H231 125.1 no
C23 C24 C25 119.5(3) yes
C23 C24 H241 122.7 no
C25 C24 H241 117.6 no
C24 C25 C26 121.5(3) yes
C24 C25 H251 119.6 no
C26 C25 H251 118.9 no
P3 C26 C21 117.3(2) yes
P3 C26 C25 124.1(2) yes
C21 C26 C25 118.6(3) yes
P3 C27 C28 123.0(2) yes
P3 C27 C32 118.5(2) yes
C28 C27 C32 118.5(3) yes
C27 C28 C29 120.2(3) yes
C27 C28 H281 118.5 no
C29 C28 H281 121.3 no
C28 C29 C30 120.5(3) yes
C28 C29 H291 119.4 no
C30 C29 H291 120.1 no
C29 C30 C31 120.1(3) yes
C29 C30 H301 119.9 no
C31 C30 H301 120.0 no
C30 C31 C32 119.9(3) yes
C30 C31 H311 121.7 no
C32 C31 H311 118.3 no
C27 C32 C31 120.8(3) yes
C27 C32 H321 118.5 no
C31 C32 H321 120.6 no
P3 C33 C34 123.0(2) yes
P3 C33 C38 118.7(2) yes
C34 C33 C38 118.2(3) yes
C33 C34 C35 120.6(3) yes
C33 C34 H341 120.7 no
C35 C34 H341 118.6 no
C34 C35 C36 120.1(3) yes
C34 C35 H351 122.4 no
C36 C35 H351 117.4 no
C35 C36 C37 120.1(3) yes
C35 C36 H361 115.2 no
C37 C36 H361 124.6 no
C36 C37 C38 119.8(3) yes
C36 C37 H371 118.8 no
C38 C37 H371 121.4 no
C33 C38 C37 121.0(3) yes
C33 C38 H381 120.2 no
C37 C38 H381 118.7 no
P4 C39 C40 120.0(2) yes
P4 C39 C44 121.3(2) yes
C40 C39 C44 118.6(3) yes
C39 C40 C41 120.5(3) yes
C39 C40 H401 122.5 no
C41 C40 H401 117.0 no
C40 C41 C42 119.9(3) yes
C40 C41 H411 121.9 no
C42 C41 H411 117.9 no
C41 C42 C43 120.0(3) yes
C41 C42 H421 120.5 no
C43 C42 H421 119.4 no
C42 C43 C44 119.9(3) yes
C42 C43 H431 116.6 no
C44 C43 H431 123.5 no
C43 C44 C39 121.1(3) yes
C43 C44 H441 122.1 no
C39 C44 H441 116.9 no
P4 C45 C46 124.9(2) yes
P4 C45 C50 116.5(2) yes
C46 C45 C50 118.5(3) yes
C45 C46 C47 120.6(3) yes
C45 C46 H461 123.2 no
C47 C46 H461 116.0 no
C46 C47 C48 120.2(3) yes
C46 C47 H471 117.8 no
C48 C47 H471 121.7 no
C47 C48 C49 120.0(3) yes
C47 C48 H481 119.7 no
C49 C48 H481 120.3 no
C48 C49 C50 119.8(3) yes
C48 C49 H491 122.3 no
C50 C49 H491 117.9 no
C45 C50 C49 120.9(3) yes
C45 C50 H501 121.2 no
C49 C50 H501 117.9 no
P4 C51 C52 123.1(3) yes
P4 C51 C56 118.8(2) yes
C52 C51 C56 118.1(3) yes
C51 C52 C53 121.8(3) yes
C51 C52 H521 119.0 no
C53 C52 H521 119.1 no
C52 C53 C54 119.4(3) yes
C52 C53 H531 119.0 no
C54 C53 H531 121.5 no
C53 C54 C55 120.4(3) yes
C53 C54 H541 122.3 no
C55 C54 H541 117.1 no
C54 C55 C56 120.5(3) yes
C54 C55 H551 121.3 no
C56 C55 H551 118.1 no
C51 C56 N3 120.1(3) yes
C51 C56 C55 119.6(3) yes
N3 C56 C55 120.2(3) yes
N3 C57 C58 103.0(3) yes
N3 C57 H571 109.6 no
C58 C57 H571 110.0 no
N3 C57 H572 110.0 no
C58 C57 H572 114.6 no
H571 C57 H572 109.4 no
C57 C58 N4 103.8(3) yes
C57 C58 H581 112.4 no
N4 C58 H581 111.1 no
C57 C58 H582 107.3 no
N4 C58 H582 115.0 no
H581 C58 H582 107.3 no
N4 C59 C60 120.4(3) yes
N4 C59 C64 119.8(3) yes
C60 C59 C64 119.7(3) yes
C59 C60 C61 120.8(3) yes
C59 C60 H601 117.8 no
C61 C60 H601 121.3 no
C60 C61 C62 119.7(3) yes
C60 C61 H611 121.1 no
C62 C61 H611 119.2 no
C61 C62 C63 120.1(3) yes
C61 C62 H621 124.3 no
C63 C62 H621 115.6 no
C62 C63 C64 121.1(3) yes
C62 C63 H631 117.4 no
C64 C63 H631 121.5 no
P6 C64 C59 118.1(2) yes
P6 C64 C63 123.4(2) yes
C59 C64 C63 118.5(3) yes
P6 C65 C66 116.8(2) yes
P6 C65 C70 123.8(2) yes
C66 C65 C70 119.1(3) yes
C65 C66 C67 120.6(3) yes
C65 C66 H661 122.7 no
C67 C66 H661 116.7 no
C66 C67 C68 119.3(3) yes
C66 C67 H671 124.1 no
C68 C67 H671 116.5 no
C67 C68 C69 120.4(3) yes
C67 C68 H681 117.5 no
C69 C68 H681 122.1 no
C68 C69 C70 120.3(4) yes
C68 C69 H691 116.0 no
C70 C69 H691 123.6 no
C65 C70 C69 120.3(3) yes
C65 C70 H701 116.7 no
C69 C70 H701 123.0 no
P6 C71 C72 122.8(3) yes
P6 C71 C76 117.6(2) yes
C72 C71 C76 119.3(3) yes
C71 C72 C73 120.3(3) yes
C71 C72 H721 121.9 no
C73 C72 H721 117.7 no
C72 C73 C74 119.9(3) yes
C72 C73 H731 117.8 no
C74 C73 H731 121.9 no
C73 C74 C75 120.2(3) yes
C73 C74 H741 120.1 no
C75 C74 H741 119.7 no
C74 C75 C76 120.4(4) yes
C74 C75 H751 117.9 no
C76 C75 H751 121.4 no
C71 C76 C75 119.8(3) yes
C71 C76 H761 121.2 no
C75 C76 H761 119.0 no
C78 C77 C82 116.1(7) yes
C78 C77 H771 123.9 no
C82 C77 H771 119.6 no
C77 C78 C79 120.5(7) yes
C77 C78 H781 117.2 no
C79 C78 H781 121.9 no
C78 C79 C80 121.1(6) yes
C78 C79 H791 122.5 no
C80 C79 H791 116.4 no
C79 C80 C81 120.2(7) yes
C79 C80 H801 124.4 no
C81 C80 H801 115.5 no
C80 C81 C82 120.1(7) yes
C80 C81 H811 116.3 no
C82 C81 H811 123.3 no
C77 C82 C81 122.1(7) yes
C77 C82 H821 117.4 no
C81 C82 H821 120.5 no
C84 C83 H831 109.2 no
C84 C83 H832 109.3 no
H831 C83 H832 109.5 no
C84 C83 H833 109.9 no
H831 C83 H833 109.5 no
H832 C83 H833 109.5 no
C83 C84 O1 109.9(7) yes
C83 C84 H841 109.8 no
O1 C84 H841 109.9 no
C83 C84 H842 109.2 no
O1 C84 H842 108.6 no
H841 C84 H842 109.5 no
O1 C85 C86 105.8(8) yes
O1 C85 H851 113.6 no
C86 C85 H851 115.1 no
O1 C85 H852 107.3 no
C86 C85 H852 105.0 no
H851 C85 H852 109.5 no
C85 C86 H861 106.6 no
C85 C86 H862 106.5 no
H861 C86 H862 109.5 no
C85 C86 H863 115.1 no
H861 C86 H863 109.5 no
H862 C86 H863 109.5 no

loop_
_geom_bond_atom_site_label_1
_geom_bond_atom_site_label_2
_geom_bond_distance
_geom_bond_publ_flag
Ni1 Ni2 2.7687(5) yes
Ni1 Ni3 2.4705(5) yes
Ni1 Cl1 2.4981(8) yes
Ni1 Cl2 2.2781(8) yes
Ni1 P1 2.1383(9) yes
Ni1 P2 2.0740(9) yes
Ni2 Ni3 2.8792(5) yes
Ni2 P2 2.1577(8) yes
Ni2 P3 2.1670(8) yes
Ni2 P4 2.2122(8) yes
Ni2 P5 2.1383(9) yes
Ni3 Cl1 2.2732(8) yes
Ni3 Cl2 2.4930(8) yes
Ni3 P5 2.0843(8) yes
Ni3 P6 2.1222(9) yes
P1 C1 1.833(3) yes
P1 C7 1.836(3) yes
P1 C13 1.831(3) yes
P2 N1 1.717(3) yes
P2 N2 1.713(2) yes
P3 C26 1.826(3) yes
P3 C27 1.840(3) yes
P3 C33 1.842(3) yes
P4 C39 1.832(3) yes
P4 C45 1.850(3) yes
P4 C51 1.832(3) yes
P5 N3 1.714(3) yes
P5 N4 1.715(3) yes
P6 C64 1.823(3) yes
P6 C65 1.822(3) yes
P6 C71 1.827(3) yes
O1 C84 1.395(8) yes
O1 C85 1.439(9) yes
N1 C18 1.412(4) yes
N1 C19 1.473(4) yes
N2 C20 1.470(4) yes
N2 C21 1.406(4) yes
N3 C56 1.404(4) yes
N3 C57 1.468(4) yes
N4 C58 1.461(4) yes
N4 C59 1.411(4) yes
C1 C2 1.395(4) yes
C1 C6 1.385(4) yes
C2 C3 1.384(4) yes
C2 H21 0.901 no
C3 C4 1.378(5) yes
C3 H31 0.900 no
C4 C5 1.376(5) yes
C4 H41 0.914 no
C5 C6 1.386(4) yes
C5 H51 0.899 no
C6 H61 0.923 no
C7 C8 1.389(5) yes
C7 C12 1.387(5) yes
C8 C9 1.390(5) yes
C8 H81 0.941 no
C9 C10 1.363(6) yes
C9 H91 0.981 no
C10 C11 1.394(6) yes
C10 H101 0.930 no
C11 C12 1.389(5) yes
C11 H111 0.945 no
C12 H121 0.916 no
C13 C14 1.392(4) yes
C13 C18 1.403(4) yes
C14 C15 1.384(4) yes
C14 H141 0.941 no
C15 C16 1.379(5) yes
C15 H151 0.960 no
C16 C17 1.385(4) yes
C16 H161 0.941 no
C17 C18 1.398(4) yes
C17 H171 0.949 no
C19 C20 1.502(4) yes
C19 H191 0.994 no
C19 H192 1.006 no
C20 H201 0.988 no
C20 H202 0.968 no
C21 C22 1.399(4) yes
C21 C26 1.415(4) yes
C22 C23 1.384(4) yes
C22 H221 0.923 no
C23 C24 1.371(5) yes
C23 H231 0.884 no
C24 C25 1.387(4) yes
C24 H241 0.959 no
C25 C26 1.387(4) yes
C25 H251 0.934 no
C27 C28 1.395(4) yes
C27 C32 1.394(4) yes
C28 C29 1.390(5) yes
C28 H281 0.927 no
C29 C30 1.379(5) yes
C29 H291 0.937 no
C30 C31 1.374(5) yes
C30 H301 0.953 no
C31 C32 1.392(4) yes
C31 H311 0.930 no
C32 H321 0.929 no
C33 C34 1.397(4) yes
C33 C38 1.390(4) yes
C34 C35 1.382(4) yes
C34 H341 0.917 no
C35 C36 1.386(5) yes
C35 H351 0.962 no
C36 C37 1.374(5) yes
C36 H361 0.917 no
C37 C38 1.390(4) yes
C37 H371 0.933 no
C38 H381 0.916 no
C39 C40 1.402(4) yes
C39 C44 1.380(4) yes
C40 C41 1.385(4) yes
C40 H401 0.857 no
C41 C42 1.382(5) yes
C41 H411 0.938 no
C42 C43 1.385(5) yes
C42 H421 0.943 no
C43 C44 1.383(4) yes
C43 H431 0.939 no
C44 H441 0.918 no
C45 C46 1.386(4) yes
C45 C50 1.392(4) yes
C46 C47 1.397(5) yes
C46 H461 1.003 no
C47 C48 1.372(5) yes
C47 H471 1.028 no
C48 C49 1.381(5) yes
C48 H481 0.960 no
C49 C50 1.391(4) yes
C49 H491 0.990 no
C50 H501 1.014 no
C51 C52 1.397(4) yes
C51 C56 1.407(4) yes
C52 C53 1.381(4) yes
C52 H521 0.951 no
C53 C54 1.379(5) yes
C53 H531 0.947 no
C54 C55 1.385(5) yes
C54 H541 0.944 no
C55 C56 1.396(4) yes
C55 H551 0.949 no
C57 C58 1.513(5) yes
C57 H571 0.989 no
C57 H572 0.903 no
C58 H581 0.904 no
C58 H582 0.956 no
C59 C60 1.394(4) yes
C59 C64 1.405(4) yes
C60 C61 1.378(5) yes
C60 H601 0.919 no
C61 C62 1.382(5) yes
C61 H611 0.893 no
C62 C63 1.385(4) yes
C62 H621 0.941 no
C63 C64 1.390(4) yes
C63 H631 0.949 no
C65 C66 1.391(4) yes
C65 C70 1.388(4) yes
C66 C67 1.385(5) yes
C66 H661 0.876 no
C67 C68 1.389(5) yes
C67 H671 0.959 no
C68 C69 1.373(5) yes
C68 H681 0.897 no
C69 C70 1.380(5) yes
C69 H691 0.953 no
C70 H701 0.948 no
C71 C72 1.394(4) yes
C71 C76 1.393(5) yes
C72 C73 1.387(5) yes
C72 H721 0.933 no
C73 C74 1.376(5) yes
C73 H731 0.915 no
C74 C75 1.382(5) yes
C74 H741 0.912 no
C75 C76 1.385(5) yes
C75 H751 0.963 no
C76 H761 0.973 no
C77 C78 1.392(9) yes
C77 C82 1.380(9) yes
C77 H771 0.993 no
C78 C79 1.389(9) yes
C78 H781 0.930 no
C79 C80 1.318(8) yes
C79 H791 0.944 no
C80 C81 1.359(8) yes
C80 H801 0.983 no
C81 C82 1.361(9) yes
C81 H811 0.984 no
C82 H821 0.939 no
C83 C84 1.439(9) yes
C83 H831 0.950 no
C83 H832 0.950 no
C83 H833 0.950 no
C84 H841 0.950 no
C84 H842 0.950 no
C85 C86 1.405(7) yes
C85 H851 0.950 no
C85 H852 0.950 no
C86 H861 0.950 no
C86 H862 0.950 no
C86 H863 0.950 no

loop_
_platon_squeeze_void_nr
_platon_squeeze_void_average_x
_platon_squeeze_void_average_y
_platon_squeeze_void_average_z
_platon_squeeze_void_volume
_platon_squeeze_void_count_electrons
_platon_squeeze_void_content
1 0.000 0.250 0.125 184 42 ' '
2 0.000 0.750 0.875 184 42 ' '
3 0.500 0.250 0.375 184 42 ' '
4 0.500 0.750 0.625 184 42 ' '
